data_4308591
loop_
_publ_author_name
'Chih-Shan Chen'
'Hsien-Ming Kao'
'Kwang-Hwa Lii'

_publ_section_title
;
K5(UO2)2[Si4O12(OH)]: A Uranyl Silicate Containing Chains of Four
Silicate Tetrahedra Linked by SiO...HOSi Hydrogen Bonds
;
_journal_name_full 'Inorganic Chemistry'
_journal_page_first 935
_journal_page_last 940
_journal_paper_doi 10.1021/ic0487880
_journal_volume 44
_journal_year 2005
_chemical_formula_moiety K5(UO2)2[Si4O12(OH)]
_chemical_formula_sum 'H K5 O17 Si4 U2'
_chemical_formula_weight 1056.93
_chemical_name_systematic
; 
 ? 
;
_space_group_IT_number 57
_symmetry_space_group_name_Hall '-P 2c 2b'
_symmetry_space_group_name_H-M 'P b c m'
_atom_sites_solution_hydrogens geom
_atom_sites_solution_primary direct
_atom_sites_solution_secondary difmap
_audit_creation_method SHELXL-97
_cell_angle_alpha 90.00
_cell_angle_beta 90.00
_cell_angle_gamma 90.00
_cell_formula_units_Z 8
_cell_length_a 13.1274(7)
_cell_length_b 12.2635(7)
_cell_length_c 22.2328(12)
_cell_measurement_temperature 293(2)
_cell_volume 3579.2(3)
_computing_molecular_graphics Diamond
_computing_structure_refinement 'SHELXL-97 (Sheldrick, 1997)'
_computing_structure_solution 'SHELXS-97 (Sheldrick, 1990)'
_diffrn_ambient_temperature 293(2)
_diffrn_measured_fraction_theta_full 0.998
_diffrn_measured_fraction_theta_max 0.998
_diffrn_measurement_device_type 'Siemens Smart CCD'
_diffrn_measurement_method 'omega scans with narrow frames'
_diffrn_radiation_monochromator graphite
_diffrn_radiation_source 'fine-focus sealed tube'
_diffrn_radiation_type MoK\a
_diffrn_radiation_wavelength 0.71073
_diffrn_reflns_av_R_equivalents 0.0497
_diffrn_reflns_av_sigmaI/netI 0.0312
_diffrn_reflns_limit_h_max 17
_diffrn_reflns_limit_h_min -17
_diffrn_reflns_limit_k_max 16
_diffrn_reflns_limit_k_min -13
_diffrn_reflns_limit_l_max 29
_diffrn_reflns_limit_l_min -29
_diffrn_reflns_number 25632
_diffrn_reflns_theta_full 28.36
_diffrn_reflns_theta_max 28.36
_diffrn_reflns_theta_min 1.55
_exptl_absorpt_coefficient_mu 19.589
_exptl_absorpt_correction_T_max 0.984
_exptl_absorpt_correction_T_min 0.585
_exptl_absorpt_correction_type
;
SADABS program (All reflections with I>5sigma are used to 
create an absorption curve by trying to make equivalent 
reflections have the same intensity.)
;
_exptl_crystal_colour yellow
_exptl_crystal_density_diffrn 3.923
_exptl_crystal_density_method 'not measured'
_exptl_crystal_description prismatic
_exptl_crystal_F_000 3776
_exptl_crystal_size_max 0.12
_exptl_crystal_size_mid 0.06
_exptl_crystal_size_min 0.04
_refine_diff_density_max 5.236
_refine_diff_density_min -2.282
_refine_diff_density_rms 0.368
_refine_ls_extinction_method none
_refine_ls_goodness_of_fit_ref 1.011
_refine_ls_hydrogen_treatment mixed
_refine_ls_matrix_type full
_refine_ls_number_parameters 272
_refine_ls_number_reflns 4579
_refine_ls_number_restraints 0
_refine_ls_restrained_S_all 1.011
_refine_ls_R_factor_all 0.0504
_refine_ls_R_factor_gt 0.0331
_refine_ls_shift/su_max 0.001
_refine_ls_shift/su_mean 0.000
_refine_ls_structure_factor_coef Fsqd
_refine_ls_weighting_details 'calc w=1/[\s^2^(Fo^2^)+(0.0518P)^2^+0.0000P] where P=(Fo^2^+2Fc^2^)/3'
_refine_ls_weighting_scheme calc
_refine_ls_wR_factor_gt 0.0857
_refine_ls_wR_factor_ref 0.0914
_reflns_number_gt 3256
_reflns_number_total 4579
_reflns_threshold_expression >2sigma(I)
_cod_data_source_file ic0487880si20041111_082250.cif
_cod_data_source_block ku7
_cod_database_code 4308591

loop_
_symmetry_equiv_pos_as_xyz
'x, y, z'
'-x, -y, z+1/2'
'-x, y+1/2, -z+1/2'
'x, -y+1/2, -z'
'-x, -y, -z'
'x, y, -z-1/2'
'x, -y-1/2, z-1/2'
'-x, y-1/2, z'

loop_
_atom_site_label
_atom_site_type_symbol
_atom_site_fract_x
_atom_site_fract_y
_atom_site_fract_z
_atom_site_U_iso_or_equiv
_atom_site_adp_type
_atom_site_occupancy
_atom_site_symmetry_multiplicity
_atom_site_calc_flag
_atom_site_refinement_flags
_atom_site_disorder_assembly
_atom_site_disorder_group
K1 K 0.32333(17) 0.00669(17) 0.7500 0.0202(5) Uani 1 2 d S . .
K2 K -0.16250(17) 0.2500 0.5000 0.0166(4) Uani 1 2 d S . .
K3 K 0.16613(18) -0.25777(17) 0.7500 0.0205(5) Uani 1 2 d S . .
K4 K -0.68742(17) 0.0214(2) 0.49217(9) 0.0453(6) Uani 1 1 d . . .
K5 K -0.95530(15) 0.26509(15) 0.36819(8) 0.0314(4) Uani 1 1 d . . .
K6 K -0.46752(14) 0.00352(14) 0.63723(8) 0.0315(4) Uani 1 1 d . . .
K7 K -0.2507(2) -0.1098(2) 0.7500 0.0373(7) Uani 1 2 d S . .
U1 U 0.02193(3) -0.00480(3) 0.7500 0.00952(10) Uani 1 2 d S . .
U2 U 0.52543(3) 0.24891(2) 0.7500 0.00995(10) Uani 1 2 d S . .
U3 U 0.50672(2) 0.2500 0.5000 0.01033(11) Uani 1 2 d S . .
U4 U 0.0000 0.0000 0.5000 0.00986(11) Uani 1 2 d S . .
Si1 Si 0.82734(13) 0.06151(15) 0.62753(8) 0.0112(4) Uani 1 1 d . . .
Si2 Si 0.69108(14) 0.26795(15) 0.61871(8) 0.0095(3) Uani 1 1 d . . .
Si3 Si 0.19171(13) -0.02110(15) 0.61853(8) 0.0096(3) Uani 1 1 d . . .
Si4 Si 0.33370(14) 0.18672(15) 0.62836(8) 0.0124(4) Uani 1 1 d . . .
O1 O 0.7358(4) -0.0256(4) 0.6300(2) 0.0214(11) Uani 1 1 d . . .
O2 O 0.7840(4) 0.1859(4) 0.6399(2) 0.0167(10) Uani 1 1 d . . .
O3 O 0.8806(4) 0.0670(4) 0.5623(2) 0.0177(10) Uani 1 1 d . . .
O4 O 0.9113(4) 0.0467(4) 0.6808(2) 0.0253(12) Uani 1 1 d . . .
O5 O 0.6275(3) 0.2043(4) 0.5675(2) 0.0162(10) Uani 1 1 d . . .
O6 O 0.6304(4) 0.3114(4) 0.67685(19) 0.0180(10) Uani 1 1 d . . .
O7 O 0.7499(3) 0.3731(3) 0.58767(17) 0.0129(9) Uani 1 1 d . . .
O8 O 0.2828(4) 0.0647(4) 0.6360(2) 0.0188(11) Uani 1 1 d . . .
O9 O 0.1221(4) 0.0371(4) 0.5691(2) 0.0173(10) Uani 1 1 d . . .
O10 O 0.1358(4) -0.0602(4) 0.6797(2) 0.0191(11) Uani 1 1 d . . .
O11 O 0.2443(4) 0.2747(5) 0.6390(3) 0.0317(14) Uani 1 1 d . . .
O12 O 0.3861(4) 0.1934(5) 0.5627(2) 0.0262(12) Uani 1 1 d . . .
O13 O 0.4188(4) 0.1877(4) 0.6811(2) 0.0282(13) Uani 1 1 d . . .
O14 O 0.0782(6) 0.1293(5) 0.7500 0.0269(17) Uani 1 2 d S . .
O15 O -0.0303(5) -0.1426(5) 0.7500 0.0202(15) Uani 1 2 d S . .
O16 O 0.5906(6) 0.1178(5) 0.7500 0.0246(17) Uani 1 2 d S . .
O17 O 0.4655(5) 0.3841(5) 0.7500 0.0188(15) Uani 1 2 d S . .
O18 O 0.5068(3) 0.1127(4) 0.4681(2) 0.0194(12) Uani 1 1 d . . .
O19 O 0.0126(4) 0.1362(4) 0.4669(2) 0.0180(11) Uani 1 1 d . . .
H H 0.751(7) -0.153(7) 0.637(4) 0.050 Uiso 1 1 d . . .

loop_
_atom_site_aniso_label
_atom_site_aniso_U_11
_atom_site_aniso_U_22
_atom_site_aniso_U_33
_atom_site_aniso_U_23
_atom_site_aniso_U_13
_atom_site_aniso_U_12
K1 0.0254(12) 0.0238(12) 0.0115(11) 0.000 0.000 -0.0028(9)
K2 0.0199(11) 0.0175(12) 0.0122(10) -0.0010(8) 0.000 0.000
K3 0.0305(13) 0.0199(12) 0.0112(11) 0.000 0.000 0.0034(9)
K4 0.0449(13) 0.0705(15) 0.0205(9) -0.0037(9) 0.0061(8) -0.0281(11)
K5 0.0344(10) 0.0326(10) 0.0273(10) 0.0095(7) 0.0052(7) 0.0026(8)
K6 0.0293(10) 0.0396(12) 0.0257(9) -0.0104(7) -0.0022(8) 0.0063(8)
K7 0.0268(13) 0.071(2) 0.0141(11) 0.000 0.000 -0.0127(12)
U1 0.01176(16) 0.0109(2) 0.00587(18) 0.000 0.000 0.00139(14)
U2 0.01186(18) 0.0121(2) 0.00592(18) 0.000 0.000 -0.00239(14)
U3 0.0114(2) 0.0135(3) 0.0061(2) -0.00027(13) 0.000 0.000
U4 0.0114(2) 0.0123(3) 0.0059(2) 0.00062(13) -0.00011(9) 0.00150(11)
Si1 0.0128(9) 0.0142(9) 0.0066(9) 0.0008(7) -0.0005(6) 0.0032(7)
Si2 0.0098(8) 0.0129(8) 0.0059(8) 0.0002(7) -0.0007(6) -0.0003(7)
Si3 0.0104(8) 0.0129(8) 0.0056(8) -0.0001(7) -0.0004(6) 0.0014(7)
Si4 0.0135(9) 0.0163(10) 0.0073(9) -0.0011(7) 0.0004(6) -0.0026(7)
O1 0.022(3) 0.017(2) 0.026(3) 0.001(2) 0.006(2) -0.003(2)
O2 0.022(3) 0.013(2) 0.015(2) -0.0017(19) -0.0064(19) 0.0035(19)
O3 0.022(3) 0.021(3) 0.011(2) 0.000(2) 0.005(2) 0.007(2)
O4 0.025(3) 0.038(3) 0.013(3) 0.001(2) -0.006(2) 0.012(2)
O5 0.017(3) 0.015(2) 0.016(3) -0.002(2) -0.005(2) 0.0012(18)
O6 0.020(3) 0.021(3) 0.013(2) 0.001(2) 0.0104(19) -0.0009(19)
O7 0.017(2) 0.016(2) 0.0060(19) 0.0004(18) -0.0002(18) -0.0019(17)
O8 0.022(3) 0.014(2) 0.020(3) 0.003(2) -0.008(2) -0.005(2)
O9 0.019(3) 0.023(3) 0.010(2) 0.000(2) -0.0062(19) 0.005(2)
O10 0.019(3) 0.027(3) 0.011(2) 0.003(2) 0.0066(19) 0.008(2)
O11 0.030(3) 0.019(3) 0.046(3) -0.002(3) 0.014(3) 0.004(2)
O12 0.022(3) 0.049(3) 0.008(2) -0.001(2) 0.004(2) -0.010(2)
O13 0.030(3) 0.041(3) 0.013(3) -0.002(2) -0.010(2) -0.017(3)
O14 0.042(5) 0.015(4) 0.024(4) 0.000 0.000 -0.008(3)
O15 0.019(4) 0.018(4) 0.024(4) 0.000 0.000 -0.007(3)
O16 0.043(5) 0.018(4) 0.012(4) 0.000 0.000 0.007(3)
O17 0.019(4) 0.017(4) 0.020(4) 0.000 0.000 0.008(3)
O18 0.022(3) 0.022(3) 0.014(3) -0.004(2) 0.0010(18) -0.0051(18)
O19 0.021(3) 0.017(3) 0.016(3) 0.006(2) 0.0021(19) 0.0018(19)

loop_
_atom_type_symbol
_atom_type_description
_atom_type_scat_dispersion_real
_atom_type_scat_dispersion_imag
_atom_type_scat_source
O O 0.0106 0.0060 'International Tables Vol C Tables 4.2.6.8 and 6.1.1.4'
Si Si 0.0817 0.0704 'International Tables Vol C Tables 4.2.6.8 and 6.1.1.4'
K K 0.2009 0.2494 'International Tables Vol C Tables 4.2.6.8 and 6.1.1.4'
U U -9.6767 9.6646 'International Tables Vol C Tables 4.2.6.8 and 6.1.1.4'
H H 0.0000 0.0000 'International Tables Vol C Tables 4.2.6.8 and 6.1.1.4'

loop_
_geom_angle_atom_site_label_1
_geom_angle_atom_site_label_2
_geom_angle_atom_site_label_3
_geom_angle
_geom_angle_site_symmetry_1
_geom_angle_site_symmetry_3
_geom_angle_publ_flag
O8 K1 O8 141.4(2) 6_557 . ?
O8 K1 O6 140.71(15) 6_557 8_655 ?
O8 K1 O6 74.71(13) . 8_655 ?
O8 K1 O6 74.71(13) 6_557 3_646 ?
O8 K1 O6 140.71(15) . 3_646 ?
O6 K1 O6 66.70(17) 8_655 3_646 ?
O8 K1 O13 53.11(13) 6_557 6_557 ?
O8 K1 O13 111.84(15) . 6_557 ?
O6 K1 O13 143.22(16) 8_655 6_557 ?
O6 K1 O13 103.56(14) 3_646 6_557 ?
O8 K1 O13 111.84(15) 6_557 . ?
O8 K1 O13 53.11(13) . . ?
O6 K1 O13 103.56(14) 8_655 . ?
O6 K1 O13 143.22(16) 3_646 . ?
O13 K1 O13 62.02(19) 6_557 . ?
O8 K1 O10 113.41(15) 6_557 . ?
O8 K1 O10 54.82(13) . . ?
O6 K1 O10 70.38(13) 8_655 . ?
O6 K1 O10 103.38(14) 3_646 . ?
O13 K1 O10 144.12(16) 6_557 . ?
O13 K1 O10 106.19(13) . . ?
O8 K1 O10 54.82(13) 6_557 6_557 ?
O8 K1 O10 113.41(15) . 6_557 ?
O6 K1 O10 103.38(14) 8_655 6_557 ?
O6 K1 O10 70.38(13) 3_646 6_557 ?
O13 K1 O10 106.19(13) 6_557 6_557 ?
O13 K1 O10 144.12(16) . 6_557 ?
O10 K1 O10 62.10(17) . 6_557 ?
O8 K1 O17 107.49(12) 6_557 3_646 ?
O8 K1 O17 107.49(12) . 3_646 ?
O6 K1 O17 55.48(12) 8_655 3_646 ?
O6 K1 O17 55.48(12) 3_646 3_646 ?
O13 K1 O17 89.17(15) 6_557 3_646 ?
O13 K1 O17 89.17(15) . 3_646 ?
O10 K1 O17 125.83(13) . 3_646 ?
O10 K1 O17 125.83(13) 6_557 3_646 ?
O8 K1 Si3 137.26(14) 6_557 . ?
O8 K1 Si3 28.09(10) . . ?
O6 K1 Si3 63.40(9) 8_655 . ?
O6 K1 Si3 119.61(11) 3_646 . ?
O13 K1 Si3 136.82(12) 6_557 . ?
O13 K1 Si3 81.17(10) . . ?
O10 K1 Si3 28.31(9) . . ?
O10 K1 Si3 90.19(10) 6_557 . ?
O17 K1 Si3 113.42(6) 3_646 . ?
O8 K1 Si3 28.09(10) 6_557 6_557 ?
O8 K1 Si3 137.26(14) . 6_557 ?
O6 K1 Si3 119.61(11) 8_655 6_557 ?
O6 K1 Si3 63.40(9) 3_646 6_557 ?
O13 K1 Si3 81.17(10) 6_557 6_557 ?
O13 K1 Si3 136.82(12) . 6_557 ?
O10 K1 Si3 90.19(10) . 6_557 ?
O10 K1 Si3 28.31(9) 6_557 6_557 ?
O17 K1 Si3 113.42(6) 3_646 6_557 ?
Si3 K1 Si3 117.86(9) . 6_557 ?
O8 K1 Si4 27.11(10) 6_557 6_557 ?
O8 K1 Si4 124.81(12) . 6_557 ?
O6 K1 Si4 158.31(11) 8_655 6_557 ?
O6 K1 Si4 94.48(9) 3_646 6_557 ?
O13 K1 Si4 27.52(10) 6_557 6_557 ?
O13 K1 Si4 84.88(11) . 6_557 ?
O10 K1 Si4 127.01(11) . 6_557 ?
O10 K1 Si4 78.67(10) 6_557 6_557 ?
O17 K1 Si4 105.49(9) 3_646 6_557 ?
Si3 K1 Si4 138.23(8) . 6_557 ?
Si3 K1 Si4 54.54(4) 6_557 6_557 ?
O3 K2 O3 155.8(2) 4_456 1_455 ?
O3 K2 O7 100.51(13) 4_456 4_456 ?
O3 K2 O7 89.71(13) 1_455 4_456 ?
O3 K2 O7 89.71(13) 4_456 1_455 ?
O3 K2 O7 100.51(13) 1_455 1_455 ?
O7 K2 O7 130.0(2) 4_456 1_455 ?
O3 K2 O19 62.99(14) 4_456 4_556 ?
O3 K2 O19 96.21(15) 1_455 4_556 ?
O7 K2 O19 144.61(15) 4_456 4_556 ?
O7 K2 O19 83.21(14) 1_455 4_556 ?
O3 K2 O19 96.21(15) 4_456 . ?
O3 K2 O19 62.99(14) 1_455 . ?
O7 K2 O19 83.21(14) 4_456 . ?
O7 K2 O19 144.61(15) 1_455 . ?
O19 K2 O19 68.9(2) 4_556 . ?
O3 K2 O5 78.07(13) 4_456 4_456 ?
O3 K2 O5 124.71(15) 1_455 4_456 ?
O7 K2 O5 52.75(12) 4_456 4_456 ?
O7 K2 O5 82.79(13) 1_455 4_456 ?
O19 K2 O5 138.50(12) 4_556 4_456 ?
O19 K2 O5 132.58(13) . 4_456 ?
O3 K2 O5 124.71(14) 4_456 1_455 ?
O3 K2 O5 78.07(13) 1_455 1_455 ?
O7 K2 O5 82.79(13) 4_456 1_455 ?
O7 K2 O5 52.75(13) 1_455 1_455 ?
O19 K2 O5 132.58(13) 4_556 1_455 ?
O19 K2 O5 138.50(12) . 1_455 ?
O5 K2 O5 60.35(17) 4_456 1_455 ?
O3 K2 Si2 76.41(10) 4_456 4_456 ?
O3 K2 Si2 118.77(11) 1_455 4_456 ?
O7 K2 Si2 30.29(10) 4_456 4_456 ?
O7 K2 Si2 111.53(11) 1_455 4_456 ?
O19 K2 Si2 136.94(11) 4_556 4_456 ?
O19 K2 Si2 103.77(11) . 4_456 ?
O5 K2 Si2 28.87(9) 4_456 4_456 ?
O5 K2 Si2 81.96(10) 1_455 4_456 ?
O3 K2 Si2 118.77(11) 4_456 1_455 ?
O3 K2 Si2 76.41(10) 1_455 1_455 ?
O7 K2 Si2 111.53(11) 4_456 1_455 ?
O7 K2 Si2 30.29(10) 1_455 1_455 ?
O19 K2 Si2 103.77(11) 4_556 1_455 ?
O19 K2 Si2 136.94(11) . 1_455 ?
O5 K2 Si2 81.96(10) 4_456 1_455 ?
O5 K2 Si2 28.87(9) 1_455 1_455 ?
Si2 K2 Si2 108.06(9) 4_456 1_455 ?
O3 K2 O2 136.91(12) 4_456 1_455 ?
O3 K2 O2 50.16(12) 1_455 1_455 ?
O7 K2 O2 117.10(12) 4_456 1_455 ?
O7 K2 O2 50.50(11) 1_455 1_455 ?
O19 K2 O2 92.65(13) 4_556 1_455 ?
O19 K2 O2 107.82(13) . 1_455 ?
O5 K2 O2 107.66(13) 4_456 1_455 ?
O5 K2 O2 47.72(12) 1_455 1_455 ?
Si2 K2 O2 128.48(11) 4_456 1_455 ?
Si2 K2 O2 29.16(8) 1_455 1_455 ?
O3 K2 O2 50.16(12) 4_456 4_456 ?
O3 K2 O2 136.91(12) 1_455 4_456 ?
O7 K2 O2 50.50(11) 4_456 4_456 ?
O7 K2 O2 117.10(12) 1_455 4_456 ?
O19 K2 O2 107.82(13) 4_556 4_456 ?
O19 K2 O2 92.65(13) . 4_456 ?
O5 K2 O2 47.72(12) 4_456 4_456 ?
O5 K2 O2 107.66(13) 1_455 4_456 ?
Si2 K2 O2 29.16(8) 4_456 4_456 ?
Si2 K2 O2 128.48(11) 1_455 4_456 ?
O2 K2 O2 155.32(18) 1_455 4_456 ?
O2 K3 O2 137.5(2) 3_646 8_655 ?
O2 K3 O10 75.70(13) 3_646 6_557 ?
O2 K3 O10 138.90(15) 8_655 6_557 ?
O2 K3 O10 138.90(15) 3_646 . ?
O2 K3 O10 75.70(13) 8_655 . ?
O10 K3 O10 64.93(18) 6_557 . ?
O2 K3 O15 110.18(12) 3_646 . ?
O2 K3 O15 110.18(12) 8_655 . ?
O10 K3 O15 58.67(13) 6_557 . ?
O10 K3 O15 58.67(13) . . ?
O2 K3 O4 110.42(15) 3_646 8_655 ?
O2 K3 O4 53.22(13) 8_655 8_655 ?
O10 K3 O4 152.49(16) 6_557 8_655 ?
O10 K3 O4 109.95(14) . 8_655 ?
O15 K3 O4 94.94(16) . 8_655 ?
O2 K3 O4 53.22(13) 3_646 3_646 ?
O2 K3 O4 110.42(15) 8_655 3_646 ?
O10 K3 O4 109.95(14) 6_557 3_646 ?
O10 K3 O4 152.49(16) . 3_646 ?
O15 K3 O4 94.94(16) . 3_646 ?
O4 K3 O4 61.11(18) 8_655 3_646 ?
O2 K3 O6 52.82(13) 3_646 3_646 ?
O2 K3 O6 109.35(15) 8_655 3_646 ?
O10 K3 O6 68.01(12) 6_557 3_646 ?
O10 K3 O6 99.46(14) . 3_646 ?
O15 K3 O6 126.68(14) . 3_646 ?
O4 K3 O6 137.70(15) 8_655 3_646 ?
O4 K3 O6 103.26(13) 3_646 3_646 ?
O2 K3 O6 109.35(15) 3_646 8_655 ?
O2 K3 O6 52.82(13) 8_655 8_655 ?
O10 K3 O6 99.46(14) 6_557 8_655 ?
O10 K3 O6 68.01(12) . 8_655 ?
O15 K3 O6 126.68(14) . 8_655 ?
O4 K3 O6 103.26(13) 8_655 8_655 ?
O4 K3 O6 137.70(15) 3_646 8_655 ?
O6 K3 O6 60.26(16) 3_646 8_655 ?
O2 K3 Si2 26.97(10) 3_646 3_646 ?
O2 K3 Si2 132.13(14) 8_655 3_646 ?
O10 K3 Si2 63.16(9) 6_557 3_646 ?
O10 K3 Si2 116.62(12) . 3_646 ?
O15 K3 Si2 115.37(7) . 3_646 ?
O4 K3 Si2 132.74(12) 8_655 3_646 ?
O4 K3 Si2 80.02(9) 3_646 3_646 ?
O6 K3 Si2 27.38(8) 3_646 3_646 ?
O6 K3 Si2 87.32(10) 8_655 3_646 ?
O2 K3 Si2 132.13(14) 3_646 8_655 ?
O2 K3 Si2 26.97(10) 8_655 8_655 ?
O10 K3 Si2 116.62(12) 6_557 8_655 ?
O10 K3 Si2 63.16(9) . 8_655 ?
O15 K3 Si2 115.37(7) . 8_655 ?
O4 K3 Si2 80.02(9) 8_655 8_655 ?
O4 K3 Si2 132.74(12) 3_646 8_655 ?
O6 K3 Si2 87.32(10) 3_646 8_655 ?
O6 K3 Si2 27.38(8) 8_655 8_655 ?
Si2 K3 Si2 113.86(9) 3_646 8_655 ?
O2 K3 Si1 123.40(12) 3_646 8_655 ?
O2 K3 Si1 26.52(10) 8_655 8_655 ?
O10 K3 Si1 160.89(10) 6_557 8_655 ?
O10 K3 Si1 96.46(9) . 8_655 ?
O15 K3 Si1 108.94(9) . 8_655 ?
O4 K3 Si1 27.59(9) 8_655 8_655 ?
O4 K3 Si1 84.38(11) 3_646 8_655 ?
O6 K3 Si1 122.29(11) 3_646 8_655 ?
O6 K3 Si1 75.87(9) 8_655 8_655 ?
Si2 K3 Si1 133.93(8) 3_646 8_655 ?
Si2 K3 Si1 52.72(4) 8_655 8_655 ?
O1 K4 O12 127.59(17) 5_556 1_455 ?
O1 K4 O18 90.75(16) 5_556 1_455 ?
O12 K4 O18 59.91(15) 1_455 1_455 ?
O1 K4 O7 131.07(15) 5_556 8 ?
O12 K4 O7 99.15(14) 1_455 8 ?
O18 K4 O7 129.60(16) 1_455 8 ?
O1 K4 O3 54.82(14) 5_556 5_556 ?
O12 K4 O3 141.88(17) 1_455 5_556 ?
O18 K4 O3 145.40(15) 1_455 5_556 ?
O7 K4 O3 80.27(13) 8 5_556 ?
O1 K4 O18 118.30(16) 5_556 5_556 ?
O12 K4 O18 88.58(16) 1_455 5_556 ?
O18 K4 O18 64.15(17) 1_455 5_556 ?
O7 K4 O18 70.58(14) 8 5_556 ?
O3 K4 O18 125.67(15) 5_556 5_556 ?
O1 K4 O9 111.10(15) 5_556 1_455 ?
O12 K4 O9 85.44(14) 1_455 1_455 ?
O18 K4 O9 145.30(15) 1_455 1_455 ?
O7 K4 O9 52.93(12) 8 1_455 ?
O3 K4 O9 63.63(13) 5_556 1_455 ?
O18 K4 O9 121.11(15) 5_556 1_455 ?
O1 K4 O5 70.42(14) 5_556 5_556 ?
O12 K4 O5 143.80(17) 1_455 5_556 ?
O18 K4 O5 92.43(15) 1_455 5_556 ?
O7 K4 O5 80.20(13) 8 5_556 ?
O3 K4 O5 74.10(13) 5_556 5_556 ?
O18 K4 O5 56.76(13) 5_556 5_556 ?
O9 K4 O5 119.73(14) 1_455 5_556 ?
O1 K4 O8 157.40(17) 5_556 1_455 ?
O12 K4 O8 50.95(13) 1_455 1_455 ?
O18 K4 O8 103.22(14) 1_455 1_455 ?
O7 K4 O8 49.77(11) 8 1_455 ?
O3 K4 O8 110.57(13) 5_556 1_455 ?
O18 K4 O8 84.02(14) 5_556 1_455 ?
O9 K4 O8 48.64(12) 1_455 1_455 ?
O5 K4 O8 125.60(14) 5_556 1_455 ?
O1 K4 Si3 136.84(13) 5_556 1_455 ?
O12 K4 Si3 78.81(11) 1_455 1_455 ?
O18 K4 Si3 131.45(13) 1_455 1_455 ?
O7 K4 Si3 30.39(9) 8 1_455 ?
O3 K4 Si3 83.07(10) 5_556 1_455 ?
O18 K4 Si3 92.44(12) 5_556 1_455 ?
O9 K4 Si3 29.07(9) 1_455 1_455 ?
O5 K4 Si3 109.95(11) 5_556 1_455 ?
O8 K4 Si3 29.06(9) 1_455 1_455 ?
O1 K4 Si1 28.11(10) 5_556 5_556 ?
O12 K4 Si1 148.50(15) 1_455 5_556 ?
O18 K4 Si1 117.20(12) 1_455 5_556 ?
O7 K4 Si1 103.43(11) 8 5_556 ?
O3 K4 Si1 28.39(9) 5_556 5_556 ?
O18 K4 Si1 119.50(12) 5_556 5_556 ?
O9 K4 Si1 90.86(10) 1_455 5_556 ?
O5 K4 Si1 62.84(9) 5_556 5_556 ?
O8 K4 Si1 138.83(11) 1_455 5_556 ?
Si3 K4 Si1 111.34(7) 1_455 5_556 ?
O1 K4 K6 48.73(11) 5_556 5_456 ?
O12 K4 K6 108.82(12) 1_455 5_456 ?
O18 K4 K6 50.44(11) 1_455 5_456 ?
O7 K4 K6 134.49(12) 8 5_456 ?
O3 K4 K6 97.25(10) 5_556 5_456 ?
O18 K4 K6 74.90(11) 5_556 5_456 ?
O9 K4 K6 159.64(12) 1_455 5_456 ?
O5 K4 K6 56.02(9) 5_556 5_456 ?
O8 K4 K6 151.61(12) 1_455 5_456 ?
Si3 K4 K6 164.73(10) 1_455 5_456 ?
Si1 K4 K6 69.33(6) 5_556 5_456 ?
O11 K5 O19 95.37(17) 4_456 1_455 ?
O11 K5 O14 83.2(2) 4_456 7_465 ?
O19 K5 O14 170.57(17) 1_455 7_465 ?
O11 K5 O9 80.91(16) 4_456 4_456 ?
O19 K5 O9 98.47(14) 1_455 4_456 ?
O14 K5 O9 90.50(16) 7_465 4_456 ?
O11 K5 O15 85.33(19) 4_456 5_456 ?
O19 K5 O15 113.52(16) 1_455 5_456 ?
O14 K5 O15 57.12(16) 7_465 5_456 ?
O9 K5 O15 146.19(15) 4_456 5_456 ?
O11 K5 O4 132.07(16) 4_456 4_356 ?
O19 K5 O4 128.76(15) 1_455 4_356 ?
O14 K5 O4 56.33(16) 7_465 4_356 ?
O9 K5 O4 75.56(14) 4_456 4_356 ?
O15 K5 O4 91.66(16) 5_456 4_356 ?
O11 K5 O3 140.31(16) 4_456 4_356 ?
O19 K5 O3 83.47(13) 1_455 4_356 ?
O14 K5 O3 103.63(16) 7_465 4_356 ?
O9 K5 O3 60.24(13) 4_456 4_356 ?
O15 K5 O3 131.52(17) 5_456 4_356 ?
O4 K5 O3 48.85(12) 4_356 4_356 ?
O11 K5 Si1 153.80(14) 4_456 4_356 ?
O19 K5 Si1 101.56(12) 1_455 4_356 ?
O14 K5 Si1 83.20(15) 7_465 4_356 ?
O9 K5 Si1 76.96(11) 4_456 4_356 ?
O15 K5 Si1 105.61(14) 5_456 4_356 ?
O4 K5 Si1 27.20(9) 4_356 4_356 ?
O3 K5 Si1 26.75(8) 4_356 4_356 ?
O11 K5 Si3 69.37(13) 4_456 4_456 ?
O19 K5 Si3 120.43(12) 1_455 4_456 ?
O14 K5 Si3 67.80(13) 7_465 4_456 ?
O9 K5 Si3 24.83(9) 4_456 4_456 ?
O15 K5 Si3 121.49(12) 5_456 4_456 ?
O4 K5 Si3 71.96(10) 4_356 4_456 ?
O3 K5 Si3 77.14(9) 4_356 4_456 ?
Si1 K5 Si3 84.78(6) 4_356 4_456 ?
O11 K5 K3 131.74(14) 4_456 5_456 ?
O19 K5 K3 115.27(12) 1_455 5_456 ?
O14 K5 K3 60.48(15) 7_465 5_456 ?
O9 K5 K3 126.10(11) 4_456 5_456 ?
O15 K5 K3 49.22(14) 5_456 5_456 ?
O4 K5 K3 50.58(10) 4_356 5_456 ?
O3 K5 K3 82.31(9) 4_356 5_456 ?
Si1 K5 K3 56.72(5) 4_356 5_456 ?
Si3 K5 K3 116.96(6) 4_456 5_456 ?
O11 K5 Si4 19.92(12) 4_456 4_456 ?
O19 K5 Si4 102.98(12) 1_455 4_456 ?
O14 K5 Si4 78.69(16) 7_465 4_456 ?
O9 K5 Si4 61.84(10) 4_456 4_456 ?
O15 K5 Si4 98.92(14) 5_456 4_456 ?
O4 K5 Si4 116.82(11) 4_356 4_456 ?
O3 K5 Si4 122.03(10) 4_356 4_456 ?
Si1 K5 Si4 134.38(7) 4_356 4_456 ?
Si3 K5 Si4 49.61(5) 4_456 4_456 ?
K3 K5 Si4 137.19(6) 5_456 4_456 ?
O11 K5 U1 99.79(13) 4_456 7_465 ?
O19 K5 U1 161.90(12) 1_455 7_465 ?
O14 K5 U1 25.41(12) 7_465 7_465 ?
O9 K5 U1 74.42(10) 4_456 7_465 ?
O15 K5 U1 77.75(11) 5_456 7_465 ?
O4 K5 U1 33.79(9) 4_356 7_465 ?
O3 K5 U1 78.56(9) 4_356 7_465 ?
Si1 K5 U1 60.86(4) 4_356 7_465 ?
Si3 K5 U1 57.40(4) 4_456 7_465 ?
K3 K5 U1 60.35(4) 5_456 7_465 ?
Si4 K5 U1 88.48(5) 4_456 7_465 ?
O1 K6 O18 93.75(15) 1_455 5_556 ?
O1 K6 O13 129.59(16) 1_455 1_455 ?
O18 K6 O13 126.12(15) 5_556 1_455 ?
O1 K6 O17 88.61(18) 1_455 3_546 ?
O18 K6 O17 117.94(16) 5_556 3_546 ?
O13 K6 O17 96.22(16) 1_455 3_546 ?
O1 K6 O16 81.88(18) 1_455 1_455 ?
O18 K6 O16 175.31(19) 5_556 1_455 ?
O13 K6 O16 58.47(17) 1_455 1_455 ?
O17 K6 O16 60.48(16) 3_546 1_455 ?
O1 K6 O5 71.57(14) 1_455 1_455 ?
O18 K6 O5 93.41(14) 5_556 1_455 ?
O13 K6 O5 76.09(14) 1_455 1_455 ?
O17 K6 O5 144.24(16) 3_546 1_455 ?
O16 K6 O5 86.84(15) 1_455 1_455 ?
O1 K6 O6 124.20(15) 1_455 8 ?
O18 K6 O6 74.89(13) 5_556 8 ?
O13 K6 O6 97.71(14) 1_455 8 ?
O17 K6 O6 54.23(14) 3_546 8 ?
O16 K6 O6 106.13(15) 1_455 8 ?
O5 K6 O6 160.23(13) 1_455 8 ?
O1 K6 O8 173.45(15) 1_455 1_455 ?
O18 K6 O8 85.79(13) 5_556 1_455 ?
O13 K6 O8 47.33(12) 1_455 1_455 ?
O17 K6 O8 97.39(17) 3_546 1_455 ?
O16 K6 O8 98.75(17) 1_455 1_455 ?
O5 K6 O8 101.93(12) 1_455 1_455 ?
O6 K6 O8 61.98(12) 8 1_455 ?
O1 K6 Si4 146.25(13) 1_455 1_455 ?
O18 K6 Si4 98.33(12) 5_556 1_455 ?
O13 K6 Si4 27.82(10) 1_455 1_455 ?
O17 K6 Si4 112.63(14) 3_546 1_455 ?
O16 K6 Si4 86.29(15) 1_455 1_455 ?
O5 K6 Si4 76.33(10) 1_455 1_455 ?
O6 K6 Si4 89.44(10) 8 1_455 ?
O8 K6 Si4 27.96(8) 1_455 1_455 ?
O1 K6 K4 51.03(11) 1_455 5_456 ?
O18 K6 K4 51.64(10) 5_556 5_456 ?
O13 K6 K4 129.91(12) 1_455 5_456 ?
O17 K6 K4 130.81(15) 3_546 5_456 ?
O16 K6 K4 125.40(15) 1_455 5_456 ?
O5 K6 K4 56.10(10) 1_455 5_456 ?
O6 K6 K4 121.86(10) 8 5_456 ?
O8 K6 K4 124.97(10) 1_455 5_456 ?
Si4 K6 K4 116.42(7) 1_455 5_456 ?
O1 K6 K1 140.55(12) 1_455 1_455 ?
O18 K6 K1 115.76(11) 5_556 1_455 ?
O13 K6 K1 51.72(11) 1_455 1_455 ?
O17 K6 K1 55.24(14) 3_546 1_455 ?
O16 K6 K1 67.41(15) 1_455 1_455 ?
O5 K6 K1 127.81(10) 1_455 1_455 ?
O6 K6 K1 49.41(9) 8 1_455 ?
O8 K6 K1 44.24(8) 1_455 1_455 ?
Si4 K6 K1 58.20(5) 1_455 1_455 ?
K4 K6 K1 166.93(7) 5_456 1_455 ?
O1 K6 Si2 64.72(12) 1_455 1_455 ?
O18 K6 Si2 115.96(12) 5_556 1_455 ?
O13 K6 Si2 69.98(11) 1_455 1_455 ?
O17 K6 Si2 120.60(13) 3_546 1_455 ?
O16 K6 Si2 63.71(12) 1_455 1_455 ?
O5 K6 Si2 23.85(8) 1_455 1_455 ?
O6 K6 Si2 166.77(10) 8 1_455 ?
O8 K6 Si2 109.64(9) 1_455 1_455 ?
Si4 K6 Si2 81.68(5) 1_455 1_455 ?
K4 K6 Si2 71.15(6) 5_456 1_455 ?
K1 K6 Si2 117.36(6) 1_455 1_455 ?
O17 K7 O11 90.94(15) 3_546 3_546 ?
O17 K7 O11 90.94(15) 3_546 8 ?
O11 K7 O11 120.2(2) 3_546 8 ?
O17 K7 O1 87.01(13) 3_546 6_457 ?
O11 K7 O1 51.27(15) 3_546 6_457 ?
O11 K7 O1 171.10(18) 8 6_457 ?
O17 K7 O1 87.01(13) 3_546 1_455 ?
O11 K7 O1 171.09(18) 3_546 1_455 ?
O11 K7 O1 51.27(15) 8 1_455 ?
O1 K7 O1 137.1(2) 6_457 1_455 ?
O17 K7 O15 170.6(2) 3_546 . ?
O11 K7 O15 84.38(15) 3_546 . ?
O11 K7 O15 84.38(15) 8 . ?
O1 K7 O15 96.37(12) 6_457 . ?
O1 K7 O15 96.37(12) 1_455 . ?
O17 K7 O4 132.05(16) 3_546 6_457 ?
O11 K7 O4 82.22(15) 3_546 6_457 ?
O11 K7 O4 133.18(16) 8 6_457 ?
O1 K7 O4 52.25(13) 6_457 6_457 ?
O1 K7 O4 105.55(15) 1_455 6_457 ?
O15 K7 O4 55.48(13) . 6_457 ?
O17 K7 O4 132.05(16) 3_546 1_455 ?
O11 K7 O4 133.18(16) 3_546 1_455 ?
O11 K7 O4 82.22(15) 8 1_455 ?
O1 K7 O4 105.55(15) 6_457 1_455 ?
O1 K7 O4 52.25(13) 1_455 1_455 ?
O15 K7 O4 55.48(13) . 1_455 ?
O4 K7 O4 56.44(17) 6_457 1_455 ?
O17 K7 Si1 107.53(10) 3_546 6_457 ?
O11 K7 Si1 67.99(12) 3_546 6_457 ?
O11 K7 Si1 160.16(15) 8 6_457 ?
O1 K7 Si1 25.92(10) 6_457 6_457 ?
O1 K7 Si1 120.87(14) 1_455 6_457 ?
O15 K7 Si1 78.33(10) . 6_457 ?
O4 K7 Si1 26.98(9) 6_457 6_457 ?
O4 K7 Si1 80.00(11) 1_455 6_457 ?
O17 K7 Si1 107.53(10) 3_546 1_455 ?
O11 K7 Si1 160.16(15) 3_546 1_455 ?
O11 K7 Si1 67.99(12) 8 1_455 ?
O1 K7 Si1 120.87(14) 6_457 1_455 ?
O1 K7 Si1 25.92(10) 1_455 1_455 ?
O15 K7 Si1 78.33(10) . 1_455 ?
O4 K7 Si1 80.00(11) 6_457 1_455 ?
O4 K7 Si1 26.98(9) 1_455 1_455 ?
Si1 K7 Si1 98.71(9) 6_457 1_455 ?
O17 K7 U1 161.75(17) 3_546 . ?
O11 K7 U1 98.08(13) 3_546 . ?
O11 K7 U1 98.08(13) 8 . ?
O1 K7 U1 86.35(11) 6_457 . ?
O1 K7 U1 86.35(11) 1_455 . ?
O15 K7 U1 27.70(13) . . ?
O4 K7 U1 35.37(9) 6_457 . ?
O4 K7 U1 35.37(9) 1_455 . ?
Si1 K7 U1 62.17(5) 6_457 . ?
Si1 K7 U1 62.17(5) 1_455 . ?
O17 K7 Si4 72.47(10) 3_546 8 ?
O11 K7 Si4 107.19(14) 3_546 8 ?
O11 K7 Si4 22.17(12) 8 8 ?
O1 K7 Si4 150.76(13) 6_457 8 ?
O1 K7 Si4 63.94(11) 1_455 8 ?
O15 K7 Si4 101.05(11) . 8 ?
O4 K7 Si4 154.52(11) 6_457 8 ?
O4 K7 Si4 103.67(9) 1_455 8 ?
Si1 K7 Si4 175.16(8) 6_457 8 ?
Si1 K7 Si4 85.82(4) 1_455 8 ?
U1 K7 Si4 119.16(6) . 8 ?
O14 U1 O15 177.9(3) . . ?
O14 U1 O4 90.5(2) . 6_457 ?
O15 U1 O4 91.0(2) . 6_457 ?
O14 U1 O4 90.5(2) . 1_455 ?
O15 U1 O4 91.0(2) . 1_455 ?
O4 U1 O4 88.3(3) 6_457 1_455 ?
O14 U1 O10 90.2(2) . . ?
O15 U1 O10 88.3(2) . . ?
O4 U1 O10 179.12(17) 6_457 . ?
O4 U1 O10 92.26(18) 1_455 . ?
O14 U1 O10 90.2(2) . 6_557 ?
O15 U1 O10 88.3(2) . 6_557 ?
O4 U1 O10 92.26(18) 6_457 6_557 ?
O4 U1 O10 179.12(17) 1_455 6_557 ?
O10 U1 O10 87.2(2) . 6_557 ?
O14 U1 K3 124.4(3) . . ?
O15 U1 K3 53.5(2) . . ?
O4 U1 K3 125.95(13) 6_457 . ?
O4 U1 K3 125.95(13) 1_455 . ?
O10 U1 K3 53.18(12) . . ?
O10 U1 K3 53.18(12) 6_557 . ?
O14 U1 K7 134.0(3) . . ?
O15 U1 K7 48.1(2) . . ?
O4 U1 K7 58.52(14) 6_457 . ?
O4 U1 K7 58.52(14) 1_455 . ?
O10 U1 K7 121.28(13) . . ?
O10 U1 K7 121.28(13) 6_557 . ?
K3 U1 K7 101.61(6) . . ?
O14 U1 K3 63.4(3) . 3_556 ?
O15 U1 K3 118.7(2) . 3_556 ?
O4 U1 K3 50.39(13) 6_457 3_556 ?
O4 U1 K3 50.39(13) 1_455 3_556 ?
O10 U1 K3 130.46(12) . 3_556 ?
O10 U1 K3 130.46(12) 6_557 3_556 ?
K3 U1 K3 172.21(4) . 3_556 ?
K7 U1 K3 70.61(6) . 3_556 ?
O14 U1 K5 44.83(9) . 7_666 ?
O15 U1 K5 135.83(7) . 7_666 ?
O4 U1 K5 51.25(14) 6_457 7_666 ?
O4 U1 K5 107.45(13) 1_455 7_666 ?
O10 U1 K5 129.12(13) . 7_666 ?
O10 U1 K5 73.43(12) 6_557 7_666 ?
K3 U1 K5 126.53(4) . 7_666 ?
K7 U1 K5 108.83(4) . 7_666 ?
K3 U1 K5 58.09(4) 3_556 7_666 ?
O14 U1 K5 44.83(9) . 4_656 ?
O15 U1 K5 135.83(7) . 4_656 ?
O4 U1 K5 107.45(13) 6_457 4_656 ?
O4 U1 K5 51.25(14) 1_455 4_656 ?
O10 U1 K5 73.43(12) . 4_656 ?
O10 U1 K5 129.12(13) 6_557 4_656 ?
K3 U1 K5 126.53(4) . 4_656 ?
K7 U1 K5 108.83(4) . 4_656 ?
K3 U1 K5 58.09(4) 3_556 4_656 ?
K5 U1 K5 83.29(5) 7_666 4_656 ?
O14 U1 K1 63.8(3) . . ?
O15 U1 K1 114.1(2) . . ?
O4 U1 K1 130.34(14) 6_457 . ?
O4 U1 K1 130.34(14) 1_455 . ?
O10 U1 K1 49.57(12) . . ?
O10 U1 K1 49.57(12) 6_557 . ?
K3 U1 K1 60.65(5) . . ?
K7 U1 K1 162.25(6) . . ?
K3 U1 K1 127.14(5) 3_556 . ?
K5 U1 K1 84.15(4) 7_666 . ?
K5 U1 K1 84.15(4) 4_656 . ?
O16 U2 O17 177.4(3) . . ?
O16 U2 O13 89.9(2) . . ?
O17 U2 O13 92.0(2) . . ?
O16 U2 O13 89.9(2) . 6_557 ?
O17 U2 O13 92.0(2) . 6_557 ?
O13 U2 O13 88.0(3) . 6_557 ?
O16 U2 O6 90.7(2) . 6_557 ?
O17 U2 O6 87.44(19) . 6_557 ?
O13 U2 O6 177.99(18) . 6_557 ?
O13 U2 O6 90.12(18) 6_557 6_557 ?
O16 U2 O6 90.7(2) . . ?
O17 U2 O6 87.44(19) . . ?
O13 U2 O6 90.12(18) . . ?
O13 U2 O6 177.99(18) 6_557 . ?
O6 U2 O6 91.8(2) 6_557 . ?
O16 U2 K1 119.8(2) . 3_656 ?
O17 U2 K1 57.5(2) . 3_656 ?
O13 U2 K1 128.70(13) . 3_656 ?
O13 U2 K1 128.70(13) 6_557 3_656 ?
O6 U2 K1 52.42(12) 6_557 3_656 ?
O6 U2 K1 52.42(12) . 3_656 ?
O16 U2 K6 46.44(12) . 6_657 ?
O17 U2 K6 134.75(10) . 6_657 ?
O13 U2 K6 101.43(14) . 6_657 ?
O13 U2 K6 46.32(15) 6_557 6_657 ?
O6 U2 K6 77.63(12) 6_557 6_657 ?
O6 U2 K6 134.82(12) . 6_657 ?
K1 U2 K6 129.64(3) 3_656 6_657 ?
O16 U2 K6 46.44(12) . 1_655 ?
O17 U2 K6 134.75(10) . 1_655 ?
O13 U2 K6 46.32(15) . 1_655 ?
O13 U2 K6 101.43(14) 6_557 1_655 ?
O6 U2 K6 134.82(12) 6_557 1_655 ?
O6 U2 K6 77.63(12) . 1_655 ?
K1 U2 K6 129.64(3) 3_656 1_655 ?
K6 U2 K6 79.57(6) 6_657 1_655 ?
O16 U2 K1 69.8(2) . . ?
O17 U2 K1 112.8(2) . . ?
O13 U2 K1 47.46(13) . . ?
O13 U2 K1 47.46(13) 6_557 . ?
O6 U2 K1 131.10(12) 6_557 . ?
O6 U2 K1 131.10(12) . . ?
K1 U2 K1 170.36(4) 3_656 . ?
K6 U2 K1 56.14(3) 6_657 . ?
K6 U2 K1 56.14(3) 1_655 . ?
O16 U2 K7 143.7(2) . 3_556 ?
O17 U2 K7 38.9(2) . 3_556 ?
O13 U2 K7 64.89(15) . 3_556 ?
O13 U2 K7 64.89(15) 6_557 3_556 ?
O6 U2 K7 113.69(12) 6_557 3_556 ?
O6 U2 K7 113.69(12) . 3_556 ?
K1 U2 K7 96.46(6) 3_656 3_556 ?
K6 U2 K7 110.73(4) 6_657 3_556 ?
K6 U2 K7 110.73(4) 1_655 3_556 ?
K1 U2 K7 73.90(6) . 3_556 ?
O16 U2 K3 60.8(2) . 3_656 ?
O17 U2 K3 116.5(2) . 3_656 ?
O13 U2 K3 128.84(14) . 3_656 ?
O13 U2 K3 128.84(14) 6_557 3_656 ?
O6 U2 K3 53.03(12) 6_557 3_656 ?
O6 U2 K3 53.03(12) . 3_656 ?
K1 U2 K3 59.03(4) 3_656 3_656 ?
K6 U2 K3 87.76(4) 6_657 3_656 ?
K6 U2 K3 87.76(4) 1_655 3_656 ?
K1 U2 K3 130.61(5) . 3_656 ?
K7 U2 K3 155.49(5) 3_556 3_656 ?
O18 U3 O18 179.9(3) 4_556 . ?
O18 U3 O12 92.6(2) 4_556 . ?
O18 U3 O12 87.5(2) . . ?
O18 U3 O12 87.5(2) 4_556 4_556 ?
O18 U3 O12 92.6(2) . 4_556 ?
O12 U3 O12 89.1(3) . 4_556 ?
O18 U3 O5 91.67(19) 4_556 4_556 ?
O18 U3 O5 88.26(19) . 4_556 ?
O12 U3 O5 175.70(16) . 4_556 ?
O12 U3 O5 90.31(19) 4_556 4_556 ?
O18 U3 O5 88.26(19) 4_556 . ?
O18 U3 O5 91.67(19) . . ?
O12 U3 O5 90.31(19) . . ?
O12 U3 O5 175.70(17) 4_556 . ?
O5 U3 O5 90.6(2) 4_556 . ?
O18 U3 K4 134.39(15) 4_556 1_655 ?
O18 U3 K4 45.71(15) . 1_655 ?
O12 U3 K4 47.06(14) . 1_655 ?
O12 U3 K4 73.95(15) 4_556 1_655 ?
O5 U3 K4 128.74(12) 4_556 1_655 ?
O5 U3 K4 108.63(12) . 1_655 ?
O18 U3 K4 45.71(15) 4_556 4_656 ?
O18 U3 K4 134.39(15) . 4_656 ?
O12 U3 K4 73.95(15) . 4_656 ?
O12 U3 K4 47.06(13) 4_556 4_656 ?
O5 U3 K4 108.63(12) 4_556 4_656 ?
O5 U3 K4 128.75(12) . 4_656 ?
K4 U3 K4 95.56(8) 1_655 4_656 ?
O18 U3 K4 42.81(16) 4_556 8_565 ?
O18 U3 K4 137.11(15) . 8_565 ?
O12 U3 K4 133.98(14) . 8_565 ?
O12 U3 K4 97.59(15) 4_556 8_565 ?
O5 U3 K4 50.32(12) 4_556 8_565 ?
O5 U3 K4 79.78(12) . 8_565 ?
K4 U3 K4 171.53(5) 1_655 8_565 ?
K4 U3 K4 77.89(5) 4_656 8_565 ?
O18 U3 K4 137.11(15) 4_556 5_556 ?
O18 U3 K4 42.81(16) . 5_556 ?
O12 U3 K4 97.59(15) . 5_556 ?
O12 U3 K4 133.98(14) 4_556 5_556 ?
O5 U3 K4 79.78(12) 4_556 5_556 ?
O5 U3 K4 50.32(12) . 5_556 ?
K4 U3 K4 77.89(5) 1_655 5_556 ?
K4 U3 K4 171.53(5) 4_656 5_556 ?
K4 U3 K4 109.12(6) 8_565 5_556 ?
O18 U3 K6 111.79(17) 4_556 1_655 ?
O18 U3 K6 68.20(17) . 1_655 ?
O12 U3 K6 52.54(14) . 1_655 ?
O12 U3 K6 136.06(14) 4_556 1_655 ?
O5 U3 K6 126.21(12) 4_556 1_655 ?
O5 U3 K6 45.48(12) . 1_655 ?
K4 U3 K6 64.32(4) 1_655 1_655 ?
K4 U3 K6 122.61(4) 4_656 1_655 ?
K4 U3 K6 123.74(4) 8_565 1_655 ?
K4 U3 K6 49.72(4) 5_556 1_655 ?
O18 U3 K6 68.20(17) 4_556 4_656 ?
O18 U3 K6 111.79(17) . 4_656 ?
O12 U3 K6 136.06(14) . 4_656 ?
O12 U3 K6 52.54(14) 4_556 4_656 ?
O5 U3 K6 45.48(12) 4_556 4_656 ?
O5 U3 K6 126.21(12) . 4_656 ?
K4 U3 K6 122.61(4) 1_655 4_656 ?
K4 U3 K6 64.32(4) 4_656 4_656 ?
K4 U3 K6 49.72(4) 8_565 4_656 ?
K4 U3 K6 123.74(4) 5_556 4_656 ?
K6 U3 K6 171.00(5) 1_655 4_656 ?
O19 U4 O19 180.0(3) . 5_556 ?
O19 U4 O3 91.31(19) . 5_656 ?
O19 U4 O3 88.69(19) 5_556 5_656 ?
O19 U4 O3 88.69(19) . 1_455 ?
O19 U4 O3 91.31(19) 5_556 1_455 ?
O3 U4 O3 180.00(18) 5_656 1_455 ?
O19 U4 O9 91.4(2) . . ?
O19 U4 O9 88.6(2) 5_556 . ?
O3 U4 O9 89.87(18) 5_656 . ?
O3 U4 O9 90.13(18) 1_455 . ?
O19 U4 O9 88.6(2) . 5_556 ?
O19 U4 O9 91.4(2) 5_556 5_556 ?
O3 U4 O9 90.13(18) 5_656 5_556 ?
O3 U4 O9 89.87(18) 1_455 5_556 ?
O9 U4 O9 180.0 . 5_556 ?
O19 U4 K2 134.14(15) . 5_556 ?
O19 U4 K2 45.86(15) 5_556 5_556 ?
O3 U4 K2 45.68(12) 5_656 5_556 ?
O3 U4 K2 134.32(12) 1_455 5_556 ?
O9 U4 K2 76.17(12) . 5_556 ?
O9 U4 K2 103.83(12) 5_556 5_556 ?
O19 U4 K2 45.86(15) . . ?
O19 U4 K2 134.14(15) 5_556 . ?
O3 U4 K2 134.32(12) 5_656 . ?
O3 U4 K2 45.68(12) 1_455 . ?
O9 U4 K2 103.83(12) . . ?
O9 U4 K2 76.17(12) 5_556 . ?
K2 U4 K2 180.0 5_556 . ?
O19 U4 K4 80.48(16) . 1_655 ?
O19 U4 K4 99.52(16) 5_556 1_655 ?
O3 U4 K4 45.71(13) 5_656 1_655 ?
O3 U4 K4 134.29(13) 1_455 1_655 ?
O9 U4 K4 46.42(12) . 1_655 ?
O9 U4 K4 133.58(12) 5_556 1_655 ?
K2 U4 K4 58.86(4) 5_556 1_655 ?
K2 U4 K4 121.14(4) . 1_655 ?
O19 U4 K4 99.52(16) . 5_456 ?
O19 U4 K4 80.48(16) 5_556 5_456 ?
O3 U4 K4 134.29(13) 5_656 5_456 ?
O3 U4 K4 45.71(13) 1_455 5_456 ?
O9 U4 K4 133.58(12) . 5_456 ?
O9 U4 K4 46.42(12) 5_556 5_456 ?
K2 U4 K4 121.14(4) 5_556 5_456 ?
K2 U4 K4 58.86(4) . 5_456 ?
K4 U4 K4 180.00(5) 1_655 5_456 ?
O19 U4 K5 68.78(16) . 4_656 ?
O19 U4 K5 111.22(16) 5_556 4_656 ?
O3 U4 K5 126.17(13) 5_656 4_656 ?
O3 U4 K5 53.83(13) 1_455 4_656 ?
O9 U4 K5 44.12(12) . 4_656 ?
O9 U4 K5 135.88(12) 5_556 4_656 ?
K2 U4 K5 119.27(3) 5_556 4_656 ?
K2 U4 K5 60.73(3) . 4_656 ?
K4 U4 K5 81.06(4) 1_655 4_656 ?
K4 U4 K5 98.94(4) 5_456 4_656 ?
O19 U4 K5 111.22(16) . 8_455 ?
O19 U4 K5 68.78(16) 5_556 8_455 ?
O3 U4 K5 53.83(13) 5_656 8_455 ?
O3 U4 K5 126.17(13) 1_455 8_455 ?
O9 U4 K5 135.88(12) . 8_455 ?
O9 U4 K5 44.12(12) 5_556 8_455 ?
K2 U4 K5 60.73(3) 5_556 8_455 ?
K2 U4 K5 119.27(3) . 8_455 ?
K4 U4 K5 98.94(4) 1_655 8_455 ?
K4 U4 K5 81.06(4) 5_456 8_455 ?
K5 U4 K5 180.0 4_656 8_455 ?
O1 Si1 O3 112.5(3) . . ?
O1 Si1 O4 114.0(3) . . ?
O3 Si1 O4 111.5(3) . . ?
O1 Si1 O2 110.5(3) . . ?
O3 Si1 O2 105.1(2) . . ?
O4 Si1 O2 102.4(3) . . ?
O1 Si1 K4 54.75(18) . 5_556 ?
O3 Si1 K4 62.67(18) . 5_556 ?
O4 Si1 K4 154.8(2) . 5_556 ?
O2 Si1 K4 102.80(17) . 5_556 ?
O1 Si1 K3 114.25(19) . 3_656 ?
O3 Si1 K3 131.36(19) . 3_656 ?
O4 Si1 K3 59.31(19) . 3_656 ?
O2 Si1 K3 45.25(16) . 3_656 ?
K4 Si1 K3 144.22(8) 5_556 3_656 ?
O1 Si1 K5 174.0(2) . 4_756 ?
O3 Si1 K5 69.60(19) . 4_756 ?
O4 Si1 K5 60.3(2) . 4_756 ?
O2 Si1 K5 73.72(18) . 4_756 ?
K4 Si1 K5 129.38(7) 5_556 4_756 ?
K3 Si1 K5 65.34(6) 3_656 4_756 ?
O1 Si1 K7 51.11(18) . 1_655 ?
O3 Si1 K7 146.24(19) . 1_655 ?
O4 Si1 K7 64.9(2) . 1_655 ?
O2 Si1 K7 108.41(18) . 1_655 ?
K4 Si1 K7 105.39(7) 5_556 1_655 ?
K3 Si1 K7 77.77(6) 3_656 1_655 ?
K5 Si1 K7 123.94(7) 4_756 1_655 ?
O1 Si1 K2 118.2(2) . 1_655 ?
O3 Si1 K2 42.31(17) . 1_655 ?
O4 Si1 K2 127.5(2) . 1_655 ?
O2 Si1 K2 63.80(17) . 1_655 ?
K4 Si1 K2 66.48(5) 5_556 1_655 ?
K3 Si1 K2 101.61(5) 3_656 1_655 ?
K5 Si1 K2 67.31(5) 4_756 1_655 ?
K7 Si1 K2 165.41(8) 1_655 1_655 ?
O6 Si2 O5 118.1(3) . . ?
O6 Si2 O2 109.8(3) . . ?
O5 Si2 O2 106.8(2) . . ?
O6 Si2 O7 108.0(2) . . ?
O5 Si2 O7 108.9(2) . . ?
O2 Si2 O7 104.4(2) . . ?
O6 Si2 K2 163.95(19) . 1_655 ?
O5 Si2 K2 72.66(18) . 1_655 ?
O2 Si2 K2 75.83(17) . 1_655 ?
O7 Si2 K2 56.04(15) . 1_655 ?
O6 Si2 K3 67.87(18) . 3_656 ?
O5 Si2 K3 145.69(19) . 3_656 ?
O2 Si2 K3 46.17(16) . 3_656 ?
O7 Si2 K3 99.73(16) . 3_656 ?
K2 Si2 K3 110.71(7) 1_655 3_656 ?
O6 Si2 K6 85.72(18) . 1_655 ?
O5 Si2 K6 52.56(17) . 1_655 ?
O2 Si2 K6 81.75(18) . 1_655 ?
O7 Si2 K6 161.35(16) . 1_655 ?
K2 Si2 K6 110.18(5) 1_655 1_655 ?
K3 Si2 K6 97.14(6) 3_656 1_655 ?
O9 Si3 O10 116.8(3) . . ?
O9 Si3 O8 107.0(3) . . ?
O10 Si3 O8 108.8(3) . . ?
O9 Si3 O7 109.3(2) . 8_655 ?
O10 Si3 O7 109.0(2) . 8_655 ?
O8 Si3 O7 105.3(3) . 8_655 ?
O9 Si3 K4 67.36(18) . 1_655 ?
O10 Si3 K4 171.9(2) . 1_655 ?
O8 Si3 K4 75.34(18) . 1_655 ?
O7 Si3 K4 62.88(16) 8_655 1_655 ?
O9 Si3 K1 146.53(19) . . ?
O10 Si3 K1 62.56(18) . . ?
O8 Si3 K1 50.51(17) . . ?
O7 Si3 K1 101.47(16) 8_655 . ?
K4 Si3 K1 118.33(7) 1_655 . ?
O9 Si3 K5 51.46(17) . 4_656 ?
O10 Si3 K5 86.99(18) . 4_656 ?
O8 Si3 K5 79.44(18) . 4_656 ?
O7 Si3 K5 160.08(16) 8_655 4_656 ?
K4 Si3 K5 100.76(7) 1_655 4_656 ?
K1 Si3 K5 96.38(6) . 4_656 ?
O9 Si3 K2 78.40(18) . 5_556 ?
O10 Si3 K2 108.23(19) . 5_556 ?
O8 Si3 K2 134.35(19) . 5_556 ?
O7 Si3 K2 36.39(16) 8_655 5_556 ?
K4 Si3 K2 65.06(5) 1_655 5_556 ?
K1 Si3 K2 134.91(7) . 5_556 ?
K5 Si3 K2 128.23(6) 4_656 5_556 ?
O11 Si4 O12 114.2(3) . . ?
O11 Si4 O13 113.0(3) . . ?
O12 Si4 O13 111.1(3) . . ?
O11 Si4 O8 107.3(3) . . ?
O12 Si4 O8 108.1(3) . . ?
O13 Si4 O8 102.3(3) . . ?
O11 Si4 K6 168.1(2) . 1_655 ?
O12 Si4 K6 76.2(2) . 1_655 ?
O13 Si4 K6 56.0(2) . 1_655 ?
O8 Si4 K6 73.11(18) . 1_655 ?
O11 Si4 K1 106.3(2) . . ?
O12 Si4 K1 138.4(2) . . ?
O13 Si4 K1 58.09(19) . . ?
O8 Si4 K1 48.00(16) . . ?
K6 Si4 K1 64.76(6) 1_655 . ?
O11 Si4 K4 116.0(2) . 1_655 ?
O12 Si4 K4 46.52(19) . 1_655 ?
O13 Si4 K4 131.0(2) . 1_655 ?
O8 Si4 K4 63.28(17) . 1_655 ?
K6 Si4 K4 75.13(6) 1_655 1_655 ?
K1 Si4 K4 106.72(7) . 1_655 ?
O11 Si4 K7 41.8(2) . 3_556 ?
O12 Si4 K7 136.4(2) . 3_556 ?
O13 Si4 K7 71.4(2) . 3_556 ?
O8 Si4 K7 113.77(19) . 3_556 ?
K6 Si4 K7 126.73(7) 1_655 3_556 ?
K1 Si4 K7 81.63(6) . 3_556 ?
K4 Si4 K7 157.38(8) 1_655 3_556 ?
O11 Si4 K5 34.4(2) . 4_656 ?
O12 Si4 K5 115.5(2) . 4_656 ?
O13 Si4 K5 131.8(2) . 4_656 ?
O8 Si4 K5 74.74(18) . 4_656 ?
K6 Si4 K5 147.83(7) 1_655 4_656 ?
K1 Si4 K5 92.48(6) . 4_656 ?
K4 Si4 K5 91.55(6) 1_655 4_656 ?
K7 Si4 K5 66.76(6) 3_556 4_656 ?
Si1 O1 K6 130.8(3) . 1_655 ?
Si1 O1 K4 97.1(2) . 5_556 ?
K6 O1 K4 80.24(15) 1_655 5_556 ?
Si1 O1 K7 103.0(2) . 1_655 ?
K6 O1 K7 93.07(16) 1_655 1_655 ?
K4 O1 K7 158.0(2) 5_556 1_655 ?
Si2 O2 Si1 140.4(3) . . ?
Si2 O2 K3 106.9(2) . 3_656 ?
Si1 O2 K3 108.2(2) . 3_656 ?
Si2 O2 K2 75.01(17) . 1_655 ?
Si1 O2 K2 89.40(18) . 1_655 ?
K3 O2 K2 140.04(18) 3_656 1_655 ?
Si1 O3 U4 147.3(3) . 1_655 ?
Si1 O3 K2 114.0(2) . 1_655 ?
U4 O3 K2 97.72(16) 1_655 1_655 ?
Si1 O3 K4 88.9(2) . 5_556 ?
U4 O3 K4 102.00(16) 1_655 5_556 ?
K2 O3 K4 85.22(14) 1_655 5_556 ?
Si1 O3 K5 83.65(19) . 4_756 ?
U4 O3 K5 93.46(16) 1_655 4_756 ?
K2 O3 K5 82.00(13) 1_655 4_756 ?
K4 O3 K5 161.12(17) 5_556 4_756 ?
Si1 O4 U1 169.8(3) . 1_655 ?
Si1 O4 K3 93.1(2) . 3_656 ?
U1 O4 K3 95.39(17) 1_655 3_656 ?
Si1 O4 K5 92.5(2) . 4_756 ?
U1 O4 K5 94.96(18) 1_655 4_756 ?
K3 O4 K5 77.18(13) 3_656 4_756 ?
Si1 O4 K7 88.1(2) . 1_655 ?
U1 O4 K7 86.11(16) 1_655 1_655 ?
K3 O4 K7 90.44(14) 3_656 1_655 ?
K5 O4 K7 167.62(19) 4_756 1_655 ?
Si2 O5 U3 135.5(3) . . ?
Si2 O5 K6 103.6(2) . 1_655 ?
U3 O5 K6 104.00(16) . 1_655 ?
Si2 O5 K4 126.2(2) . 5_556 ?
U3 O5 K4 96.47(15) . 5_556 ?
K6 O5 K4 67.88(10) 1_655 5_556 ?
Si2 O5 K2 78.47(18) . 1_655 ?
U3 O5 K2 104.53(16) . 1_655 ?
K6 O5 K2 135.07(16) 1_655 1_655 ?
K4 O5 K2 75.04(11) 5_556 1_655 ?
Si2 O6 U2 140.0(3) . . ?
Si2 O6 K1 127.4(2) . 3_656 ?
U2 O6 K1 90.22(14) . 3_656 ?
Si2 O6 K3 84.75(19) . 3_656 ?
U2 O6 K3 93.01(14) . 3_656 ?
K1 O6 K3 76.50(12) 3_656 3_656 ?
Si2 O6 K6 110.0(2) . 8_565 ?
U2 O6 K6 92.23(15) . 8_565 ?
K1 O6 K6 72.64(11) 3_656 8_565 ?
K3 O6 K6 148.70(16) 3_656 8_565 ?
Si2 O7 Si3 130.8(3) . 8_665 ?
Si2 O7 K2 93.67(19) . 1_655 ?
Si3 O7 K2 122.4(2) 8_665 1_655 ?
Si2 O7 K4 131.2(2) . 8_565 ?
Si3 O7 K4 86.73(18) 8_665 8_565 ?
K2 O7 K4 86.75(12) 1_655 8_565 ?
Si3 O8 Si4 148.7(3) . . ?
Si3 O8 K1 101.4(2) . . ?
Si4 O8 K1 104.9(2) . . ?
Si3 O8 K4 75.60(17) . 1_655 ?
Si4 O8 K4 89.92(19) . 1_655 ?
K1 O8 K4 149.03(19) . 1_655 ?
Si3 O8 K6 124.7(2) . 1_655 ?
Si4 O8 K6 78.93(19) . 1_655 ?
K1 O8 K6 74.92(12) . 1_655 ?
K4 O8 K6 81.66(12) 1_655 1_655 ?
Si3 O9 U4 141.3(3) . . ?
Si3 O9 K5 103.7(2) . 4_656 ?
U4 O9 K5 103.87(17) . 4_656 ?
Si3 O9 K4 83.6(2) . 1_655 ?
U4 O9 K4 100.84(16) . 1_655 ?
K5 O9 K4 126.65(17) 4_656 1_655 ?
Si3 O10 U1 142.2(3) . . ?
Si3 O10 K3 129.5(2) . . ?
U1 O10 K3 88.26(14) . . ?
Si3 O10 K1 89.1(2) . . ?
U1 O10 K1 95.70(16) . . ?
K3 O10 K1 80.63(13) . . ?
Si4 O11 K5 125.7(3) . 4_656 ?
Si4 O11 K7 116.0(3) . 3_556 ?
K5 O11 K7 99.92(19) 4_656 3_556 ?
Si4 O12 U3 152.5(3) . . ?
Si4 O12 K4 108.7(2) . 1_655 ?
U3 O12 K4 97.43(17) . 1_655 ?
Si4 O13 U2 160.5(3) . . ?
Si4 O13 K6 96.1(2) . 1_655 ?
U2 O13 K6 100.0(2) . 1_655 ?
Si4 O13 K1 94.4(2) . . ?
U2 O13 K1 99.40(17) . . ?
K6 O13 K1 78.88(14) 1_655 . ?
U1 O14 K5 109.76(17) . 7_666 ?
U1 O14 K5 109.76(17) . 4_656 ?
K5 O14 K5 125.0(2) 7_666 4_656 ?
U1 O15 K7 104.2(3) . . ?
U1 O15 K3 96.6(3) . . ?
K7 O15 K3 159.2(2) . . ?
U1 O15 K5 118.85(12) . 2_455 ?
K7 O15 K5 90.37(15) . 2_455 ?
K3 O15 K5 79.43(14) . 2_455 ?
U1 O15 K5 118.85(12) . 5_456 ?
K7 O15 K5 90.37(15) . 5_456 ?
K3 O15 K5 79.43(14) . 5_456 ?
K5 O15 K5 120.1(2) 2_455 5_456 ?
U2 O16 K6 107.20(19) . 6_657 ?
U2 O16 K6 107.20(19) . 1_655 ?
K6 O16 K6 115.0(2) 6_657 1_655 ?
U2 O17 K7 116.9(3) . 3_556 ?
U2 O17 K6 116.87(13) . 3_556 ?
K7 O17 K6 89.74(15) 3_556 3_556 ?
U2 O17 K6 116.87(13) . 8_565 ?
K7 O17 K6 89.74(15) 3_556 8_565 ?
K6 O17 K6 119.4(2) 3_556 8_565 ?
U2 O17 K1 93.1(3) . 3_656 ?
K7 O17 K1 150.0(2) 3_556 3_656 ?
K6 O17 K1 75.61(14) 3_556 3_656 ?
K6 O17 K1 75.61(14) 8_565 3_656 ?
U3 O18 K6 142.8(3) . 5_556 ?
U3 O18 K4 106.8(2) . 1_655 ?
K6 O18 K4 77.91(13) 5_556 1_655 ?
U3 O18 K4 112.9(2) . 5_556 ?
K6 O18 K4 96.49(15) 5_556 5_556 ?
K4 O18 K4 115.85(17) 1_655 5_556 ?
U4 O19 K5 149.5(3) . 1_655 ?
U4 O19 K2 106.0(2) . . ?
K5 O19 K2 92.81(14) 1_655 . ?

loop_
_geom_bond_atom_site_label_1
_geom_bond_atom_site_label_2
_geom_bond_distance
_geom_bond_site_symmetry_2
_geom_bond_publ_flag
K1 O8 2.686(4) 6_557 ?
K1 O8 2.686(4) . ?
K1 O6 2.958(5) 8_655 ?
K1 O6 2.958(5) 3_646 ?
K1 O13 2.975(5) 6_557 ?
K1 O13 2.975(5) . ?
K1 O10 3.029(5) . ?
K1 O10 3.029(5) 6_557 ?
K1 O17 3.154(7) 3_646 ?
K1 Si3 3.412(2) . ?
K1 Si3 3.412(2) 6_557 ?
K1 Si4 3.494(2) 6_557 ?
K2 O3 2.697(5) 4_456 ?
K2 O3 2.697(5) 1_455 ?
K2 O7 2.720(4) 4_456 ?
K2 O7 2.720(4) 1_455 ?
K2 O19 2.789(5) 4_556 ?
K2 O19 2.789(5) . ?
K2 O5 3.188(5) 4_456 ?
K2 O5 3.188(5) 1_455 ?
K2 Si2 3.272(2) 4_456 ?
K2 Si2 3.272(2) 1_455 ?
K2 O2 3.285(5) 1_455 ?
K2 O2 3.285(5) 4_456 ?
K3 O2 2.626(4) 3_646 ?
K3 O2 2.626(4) 8_655 ?
K3 O10 2.911(5) 6_557 ?
K3 O10 2.911(5) . ?
K3 O15 2.940(7) . ?
K3 O4 3.024(5) 8_655 ?
K3 O4 3.024(5) 3_646 ?
K3 O6 3.240(5) 3_646 ?
K3 O6 3.240(5) 8_655 ?
K3 Si2 3.483(2) 3_646 ?
K3 Si2 3.483(2) 8_655 ?
K3 Si1 3.512(2) 8_655 ?
K4 O1 2.790(5) 5_556 ?
K4 O12 2.800(6) 1_455 ?
K4 O18 2.836(5) 1_455 ?
K4 O7 2.914(5) 8 ?
K4 O3 3.012(5) 5_556 ?
K4 O18 3.017(6) 5_556 ?
K4 O9 3.035(5) 1_455 ?
K4 O5 3.169(5) 5_556 ?
K4 O8 3.264(5) 1_455 ?
K4 Si3 3.268(3) 1_455 ?
K4 Si1 3.390(3) 5_556 ?
K4 K6 3.537(3) 5_456 ?
K5 O11 2.670(6) 4_456 ?
K5 O19 2.738(5) 1_455 ?
K5 O14 2.962(4) 7_465 ?
K5 O9 2.977(5) 4_456 ?
K5 O15 3.033(4) 5_456 ?
K5 O4 3.095(6) 4_356 ?
K5 O3 3.357(5) 4_356 ?
K5 Si1 3.560(3) 4_356 ?
K5 Si3 3.697(3) 4_456 ?
K5 K3 3.817(3) 5_456 ?
K5 Si4 3.840(3) 4_456 ?
K5 U1 3.9542(17) 7_465 ?
K6 O1 2.697(5) 1_455 ?
K6 O18 2.789(5) 5_556 ?
K6 O13 2.877(6) 1_455 ?
K6 O17 2.904(4) 3_546 ?
K6 O16 2.972(4) 1_455 ?
K6 O5 3.166(5) 1_455 ?
K6 O6 3.302(5) 8 ?
K6 O8 3.363(5) 1_455 ?
K6 Si4 3.449(3) 1_455 ?
K6 K4 3.537(3) 5_456 ?
K6 K1 3.718(2) 1_455 ?
K6 Si2 3.876(3) 1_455 ?
K7 O17 2.821(7) 3_546 ?
K7 O11 2.846(6) 3_546 ?
K7 O11 2.846(6) 8 ?
K7 O1 2.866(5) 6_457 ?
K7 O1 2.866(5) 1_455 ?
K7 O15 2.921(8) . ?
K7 O4 3.251(6) 6_457 ?
K7 O4 3.251(6) 1_455 ?
K7 Si1 3.588(3) 6_457 ?
K7 Si1 3.588(3) 1_455 ?
K7 U1 3.804(3) . ?
K7 Si4 3.838(3) 8 ?
U1 O14 1.803(7) . ?
U1 O15 1.823(6) . ?
U1 O4 2.207(5) 6_457 ?
U1 O4 2.207(5) 1_455 ?
U1 O10 2.266(4) . ?
U1 O10 2.266(4) 6_557 ?
U1 K3 3.908(2) 3_556 ?
U1 K5 3.9542(18) 7_666 ?
U1 K5 3.9542(18) 4_656 ?
U2 O16 1.821(7) . ?
U2 O17 1.834(6) . ?
U2 O13 2.207(5) . ?
U2 O13 2.207(5) 6_557 ?
U2 O6 2.265(4) 6_557 ?
U2 O6 2.265(4) . ?
U2 K1 3.733(2) 3_656 ?
U2 K6 3.9180(17) 6_657 ?
U2 K6 3.9180(17) 1_655 ?
U2 K7 4.001(3) 3_556 ?
U2 K3 4.050(2) 3_656 ?
U3 O18 1.828(5) 4_556 ?
U3 O18 1.828(5) . ?
U3 O12 2.221(5) . ?
U3 O12 2.221(5) 4_556 ?
U3 O5 2.255(4) 4_556 ?
U3 O5 2.255(4) . ?
U3 K4 3.793(2) 1_655 ?
U3 K4 3.793(2) 4_656 ?
U3 K4 4.091(3) 8_565 ?
U3 K4 4.091(3) 5_556 ?
U3 K6 4.3081(19) 1_655 ?
U3 K6 4.3081(19) 4_656 ?
U4 O19 1.832(5) . ?
U4 O19 1.832(5) 5_556 ?
U4 O3 2.247(4) 5_656 ?
U4 O3 2.247(4) 1_455 ?
U4 O9 2.266(4) . ?
U4 O9 2.266(4) 5_556 ?
U4 K2 3.7350(13) 5_556 ?
U4 K4 4.115(2) 1_655 ?
U4 K4 4.115(2) 5_456 ?
U4 K5 4.1511(18) 4_656 ?
U4 K5 4.1511(18) 8_455 ?
Si1 O1 1.609(5) . ?
Si1 O3 1.612(5) . ?
Si1 O4 1.629(5) . ?
Si1 O2 1.651(5) . ?
Si1 K4 3.390(3) 5_556 ?
Si1 K3 3.512(2) 3_656 ?
Si1 K5 3.560(3) 4_756 ?
Si1 K7 3.588(3) 1_655 ?
Si1 K2 3.6607(18) 1_655 ?
Si2 O6 1.609(5) . ?
Si2 O5 1.612(5) . ?
Si2 O2 1.651(5) . ?
Si2 O7 1.654(5) . ?
Si2 K2 3.272(2) 1_655 ?
Si2 K3 3.483(2) 3_656 ?
Si2 K6 3.876(3) 1_655 ?
Si3 O9 1.598(5) . ?
Si3 O10 1.619(5) . ?
Si3 O8 1.639(5) . ?
Si3 O7 1.656(5) 8_655 ?
Si3 K4 3.268(3) 1_655 ?
Si3 K5 3.697(3) 4_656 ?
Si3 K2 3.8693(18) 5_556 ?
Si4 O11 1.612(6) . ?
Si4 O12 1.615(5) . ?
Si4 O13 1.619(5) . ?
Si4 O8 1.648(5) . ?
Si4 K6 3.449(3) 1_655 ?
Si4 K4 3.655(3) 1_655 ?
Si4 K7 3.838(3) 3_556 ?
Si4 K5 3.840(3) 4_656 ?
O1 K6 2.697(5) 1_655 ?
O1 K4 2.790(5) 5_556 ?
O1 K7 2.866(5) 1_655 ?
O2 K3 2.626(4) 3_656 ?
O2 K2 3.285(5) 1_655 ?
O3 U4 2.247(4) 1_655 ?
O3 K2 2.697(5) 1_655 ?
O3 K4 3.012(5) 5_556 ?
O3 K5 3.357(5) 4_756 ?
O4 U1 2.207(5) 1_655 ?
O4 K3 3.024(5) 3_656 ?
O4 K5 3.095(6) 4_756 ?
O4 K7 3.251(6) 1_655 ?
O5 K6 3.166(5) 1_655 ?
O5 K4 3.169(5) 5_556 ?
O5 K2 3.188(5) 1_655 ?
O6 K1 2.958(5) 3_656 ?
O6 K3 3.240(5) 3_656 ?
O6 K6 3.302(5) 8_565 ?
O7 Si3 1.656(5) 8_665 ?
O7 K2 2.720(4) 1_655 ?
O7 K4 2.914(5) 8_565 ?
O8 K4 3.264(5) 1_655 ?
O8 K6 3.363(5) 1_655 ?
O9 K5 2.977(5) 4_656 ?
O9 K4 3.035(5) 1_655 ?
O11 K5 2.670(6) 4_656 ?
O11 K7 2.846(6) 3_556 ?
O12 K4 2.800(5) 1_655 ?
O13 K6 2.877(6) 1_655 ?
O14 K5 2.962(4) 7_666 ?
O14 K5 2.962(4) 4_656 ?
O15 K5 3.033(4) 2_455 ?
O15 K5 3.033(4) 5_456 ?
O16 K6 2.972(4) 6_657 ?
O16 K6 2.972(4) 1_655 ?
O17 K7 2.821(7) 3_556 ?
O17 K6 2.904(4) 3_556 ?
O17 K6 2.904(4) 8_565 ?
O17 K1 3.154(7) 3_656 ?
O18 K6 2.789(5) 5_556 ?
O18 K4 2.836(5) 1_655 ?
O18 K4 3.017(6) 5_556 ?
O19 K5 2.738(5) 1_655 ?
